data_2239886
loop_
_publ_author_name
'Zou, Hengye'
'Qi, Yanjuan'

_publ_section_title
;
 Crystal structure of
 poly[aqua[\m-1,1'-(9,9-dimethyl-9<i>H</i>-fluoren-2,7-diyl)di-1<i>H</i>-imidazole](\m-naphthalene-1,4-dicarboxylato)nickel(II)]
;
_journal_coeditor_code NC2327
_journal_issue 9
_journal_name_full 'Acta Crystallographica Section E'
_journal_page_first m324
_journal_page_last m325
_journal_paper_doi 10.1107/S1600536814017681
_journal_volume 70
_journal_year 2014
_chemical_formula_iupac '[Ni (C12 H6 O4) (C21 H18 N4) (H2 O)]'
_chemical_formula_moiety 'C33 H26 N4 Ni O5'
_chemical_formula_sum 'C33 H26 N4 Ni O5'
_chemical_formula_weight 617.29
_chemical_name_systematic
;
Poly[aqua[\m-1,1'-(9,9-dimethyl-9<i>H</i>-fluoren-2,7-diyl)di-1<i>H</i>-\
imidazole](\m-naphthalene-1,4-dicarboxylato)nickel(II)]
;
_space_group_IT_number 14
_symmetry_cell_setting monoclinic
_symmetry_space_group_name_Hall '-P 2yn'
_symmetry_space_group_name_H-M 'P 1 21/n 1'
_atom_sites_solution_hydrogens geom
_atom_sites_solution_primary direct
_atom_sites_solution_secondary difmap
_audit_creation_method SHELXL-97
_cell_angle_alpha 90.00
_cell_angle_beta 93.458(3)
_cell_angle_gamma 90.00
_cell_formula_units_Z 4
_cell_length_a 11.1696(17)
_cell_length_b 16.161(2)
_cell_length_c 16.004(2)
_cell_measurement_reflns_used 7293
_cell_measurement_temperature 293(2)
_cell_measurement_theta_max 22.84
_cell_measurement_theta_min 1.68
_cell_volume 2883.7(7)
_computing_cell_refinement 'SAINT (Bruker, 2002)'
_computing_data_collection 'APEX2 (Bruker, 2002)'
_computing_data_reduction 'SAINT (Bruker, 2002)'
_computing_molecular_graphics 'DIAMOND (Brandenburg, 2008)'
_computing_publication_material 'SHELXTL (Sheldrick, 2008) and publCIF (Westrip, 2010)'
_computing_structure_refinement 'SHELXL97 (Sheldrick, 2008)'
_computing_structure_solution 'SHELXTL (Sheldrick, 2008)'
_diffrn_ambient_temperature 293(2)
_diffrn_measured_fraction_theta_full 0.999
_diffrn_measured_fraction_theta_max 0.965
_diffrn_measurement_device_type 'Bruker SMART APEXII CCD'
_diffrn_measurement_method 'phi and omega scans'
_diffrn_radiation_monochromator graphite
_diffrn_radiation_source 'fine-focus sealed tube'
_diffrn_radiation_type MoK\a
_diffrn_radiation_wavelength 0.71073
_diffrn_reflns_av_R_equivalents 0.0529
_diffrn_reflns_av_sigmaI/netI 0.0718
_diffrn_reflns_limit_h_max 10
_diffrn_reflns_limit_h_min -14
_diffrn_reflns_limit_k_max 21
_diffrn_reflns_limit_k_min -20
_diffrn_reflns_limit_l_max 21
_diffrn_reflns_limit_l_min -15
_diffrn_reflns_number 18236
_diffrn_reflns_theta_full 25.00
_diffrn_reflns_theta_max 28.47
_diffrn_reflns_theta_min 2.16
_exptl_absorpt_coefficient_mu 0.722
_exptl_absorpt_correction_T_max 0.865
_exptl_absorpt_correction_T_min 0.801
_exptl_absorpt_correction_type multi-scan
_exptl_absorpt_process_details '(SADABS; Bruker, 2002)'
_exptl_crystal_colour green
_exptl_crystal_density_diffrn 1.422
_exptl_crystal_density_method 'not measured'
_exptl_crystal_description block
_exptl_crystal_F_000 1280
_exptl_crystal_size_max 0.30
_exptl_crystal_size_mid 0.24
_exptl_crystal_size_min 0.21
_refine_diff_density_max 1.243
_refine_diff_density_min -0.796
_refine_ls_extinction_method none
_refine_ls_goodness_of_fit_ref 1.002
_refine_ls_hydrogen_treatment mixed
_refine_ls_matrix_type full
_refine_ls_number_parameters 394
_refine_ls_number_reflns 7043
_refine_ls_number_restraints 2
_refine_ls_restrained_S_all 1.002
_refine_ls_R_factor_all 0.0969
_refine_ls_R_factor_gt 0.0580
_refine_ls_shift/su_max 0.001
_refine_ls_shift/su_mean 0.000
_refine_ls_structure_factor_coef Fsqd
_refine_ls_weighting_details 'calc w=1/[\s^2^(Fo^2^)+(0.0959P)^2^+0.0000P] where P=(Fo^2^+2Fc^2^)/3'
_refine_ls_weighting_scheme calc
_refine_ls_wR_factor_gt 0.1449
_refine_ls_wR_factor_ref 0.1668
_reflns_number_gt 4614
_reflns_number_total 7043
_reflns_threshold_expression I>2sigma(I)
_cod_data_source_file nc2327sup1.cf
_cod_data_source_block I
_cod_original_cell_volume 2883.6(7)
_cod_original_sg_symbol_H-M 'P 21/n'
_cod_database_code 2239886
_cod_database_fobs_code 2239886

loop_
_symmetry_equiv_pos_as_xyz
'x, y, z'
'-x+1/2, y+1/2, -z+1/2'
'-x, -y, -z'
'x-1/2, -y-1/2, z-1/2'

loop_
_atom_site_type_symbol
_atom_site_label
_atom_site_fract_x
_atom_site_fract_y
_atom_site_fract_z
_atom_site_U_iso_or_equiv
_atom_site_adp_type
_atom_site_calc_flag
_atom_site_refinement_flags
_atom_site_occupancy
_atom_site_symmetry_multiplicity
Ni Ni1 0.27771(4) 0.06178(2) 0.98863(2) 0.02497(14) Uani d . 1 1
C C1 0.3429(3) 0.21356(19) 0.88921(19) 0.0279(7) Uani d . 1 1
C C2 0.3086(3) 0.27180(18) 0.81633(18) 0.0257(7) Uani d . 1 1
C C3 0.3433(3) 0.35240(19) 0.8250(2) 0.0316(7) Uani d . 1 1
H H3 0.3853 0.3687 0.8742 0.038 Uiso calc R 1 1
C C4 0.3180(3) 0.4110(2) 0.7628(2) 0.0325(8) Uani d . 1 1
H H4 0.3430 0.4654 0.7712 0.039 Uiso calc R 1 1
C C5 0.2566(3) 0.38957(19) 0.68914(19) 0.0262(7) Uani d . 1 1
C C6 0.2184(3) 0.30647(18) 0.67658(19) 0.0260(7) Uani d . 1 1
C C7 0.2414(3) 0.24588(18) 0.74100(18) 0.0247(6) Uani d . 1 1
C C8 0.1991(3) 0.1646(2) 0.7261(2) 0.0346(8) Uani d . 1 1
H H8 0.2118 0.1247 0.7676 0.042 Uiso calc R 1 1
C C9 0.1399(4) 0.1433(2) 0.6520(2) 0.0408(9) Uani d . 1 1
H H9 0.1115 0.0896 0.6440 0.049 Uiso calc R 1 1
C C10 0.1217(4) 0.2020(2) 0.5879(2) 0.0417(9) Uani d . 1 1
H H10 0.0828 0.1868 0.5372 0.050 Uiso calc R 1 1
C C11 0.1606(3) 0.2807(2) 0.59974(19) 0.0313(7) Uani d . 1 1
H H11 0.1491 0.3187 0.5564 0.038 Uiso calc R 1 1
C C12 0.2384(3) 0.45528(18) 0.62262(19) 0.0259(7) Uani d . 1 1
C C13 0.1741(3) 0.2175(2) 1.0487(2) 0.0391(9) Uani d . 1 1
H H13 0.2352 0.2454 1.0236 0.047 Uiso calc R 1 1
C C14 0.0603(3) 0.1215(2) 1.0900(2) 0.0363(8) Uani d . 1 1
H H14 0.0281 0.0694 1.0989 0.044 Uiso calc R 1 1
C C15 0.0164(3) 0.1935(2) 1.1183(2) 0.0412(9) Uani d . 1 1
H H15 -0.0506 0.2000 1.1495 0.049 Uiso calc R 1 1
C C16 0.0811(3) 0.3425(2) 1.1046(2) 0.0321(7) Uani d . 1 1
C C17 -0.0300(3) 0.3811(2) 1.1055(3) 0.0431(9) Uani d . 1 1
H H17 -0.1000 0.3499 1.0996 0.052 Uiso calc R 1 1
C C18 -0.0362(3) 0.4668(2) 1.1155(3) 0.0451(10) Uani d . 1 1
H H18 -0.1101 0.4930 1.1176 0.054 Uiso calc R 1 1
C C19 0.0692(3) 0.5122(2) 1.1223(2) 0.0362(8) Uani d . 1 1
C C20 0.1806(3) 0.4719(2) 1.1219(2) 0.0316(7) Uani d . 1 1
C C21 0.1867(3) 0.38737(19) 1.1146(2) 0.0328(7) Uani d . 1 1
H H21 0.2605 0.3606 1.1164 0.039 Uiso calc R 1 1
C C22 0.2840(3) 0.5320(2) 1.1301(2) 0.0322(7) Uani d . 1 1
C C23 0.3652(4) 0.5239(2) 1.0574(3) 0.0451(9) Uani d . 1 1
H H23A 0.4298 0.5629 1.0643 0.068 Uiso calc R 1 1
H H23B 0.3197 0.5350 1.0057 0.068 Uiso calc R 1 1
H H23C 0.3971 0.4688 1.0562 0.068 Uiso calc R 1 1
C C24 0.3560(4) 0.5212(2) 1.2141(2) 0.0462(9) Uani d . 1 1
H H24A 0.4210 0.5601 1.2178 0.069 Uiso calc R 1 1
H H24B 0.3873 0.4660 1.2181 0.069 Uiso calc R 1 1
H H24C 0.3046 0.5308 1.2591 0.069 Uiso calc R 1 1
C C25 0.2157(3) 0.6146(2) 1.1293(2) 0.0349(8) Uani d . 1 1
C C26 0.0924(3) 0.6021(2) 1.1263(2) 0.0365(8) Uani d . 1 1
C C27 0.0149(4) 0.6698(2) 1.1260(3) 0.0477(10) Uani d . 1 1
H H27 -0.0676 0.6620 1.1253 0.057 Uiso calc R 1 1
C C28 0.0631(4) 0.7491(2) 1.1265(3) 0.0454(10) Uani d . 1 1
H H28 0.0127 0.7949 1.1263 0.054 Uiso calc R 1 1
C C29 0.1852(3) 0.7599(2) 1.1273(2) 0.0366(8) Uani d . 1 1
C C30 0.2639(3) 0.69321(19) 1.1287(2) 0.0343(8) Uani d . 1 1
H H30 0.3463 0.7013 1.1293 0.041 Uiso calc R 1 1
C C31 0.1982(3) 0.9034(2) 1.0717(2) 0.0361(8) Uani d . 1 1
H H31 0.1278 0.9016 1.0376 0.043 Uiso calc R 1 1
C C32 0.3630(4) 0.9439(2) 1.1328(2) 0.0381(8) Uani d . 1 1
H H32 0.4286 0.9768 1.1491 0.046 Uiso calc R 1 1
C C33 0.3425(4) 0.8680(2) 1.1618(2) 0.0428(9) Uani d . 1 1
H H33 0.3912 0.8387 1.2005 0.051 Uiso calc R 1 1
N N1 0.1599(3) 0.13708(16) 1.04611(17) 0.0311(6) Uani d . 1 1
N N2 0.0896(3) 0.25512(16) 1.09216(17) 0.0327(6) Uani d . 1 1
N N3 0.2357(3) 0.84159(16) 1.12350(17) 0.0334(7) Uani d . 1 1
N N4 0.2723(3) 0.96596(16) 1.07513(17) 0.0320(6) Uani d . 1 1
O O1 0.4258(3) 0.23703(16) 0.93909(16) 0.0480(7) Uani d . 1 1
O O2 0.2836(2) 0.14906(14) 0.89537(13) 0.0362(6) Uani d . 1 1
O O3 0.3289(2) 0.49273(13) 0.59960(14) 0.0303(5) Uani d . 1 1
O O4 0.1345(2) 0.47139(14) 0.59113(14) 0.0324(5) Uani d . 1 1
O O1W 0.4228(2) 0.11528(14) 1.05066(15) 0.0347(6) Uani d D 1 1
H H1A 0.433(4) 0.1628(12) 1.030(2) 0.052 Uiso d D 1 1
H H1B 0.488(2) 0.089(2) 1.060(3) 0.052 Uiso d D 1 1

loop_
_atom_site_aniso_label
_atom_site_aniso_U_11
_atom_site_aniso_U_22
_atom_site_aniso_U_33
_atom_site_aniso_U_12
_atom_site_aniso_U_13
_atom_site_aniso_U_23
Ni1 0.0363(3) 0.0194(2) 0.0184(2) -0.00295(17) -0.00517(16) -0.00024(14)
C1 0.0347(18) 0.0284(16) 0.0200(15) -0.0009(14) -0.0045(13) 0.0032(12)
C2 0.0313(17) 0.0266(16) 0.0186(15) -0.0008(13) -0.0031(12) 0.0037(11)
C3 0.042(2) 0.0285(17) 0.0228(16) -0.0043(14) -0.0094(14) 0.0027(12)
C4 0.044(2) 0.0213(15) 0.0312(18) -0.0038(14) -0.0074(15) 0.0014(13)
C5 0.0298(17) 0.0253(16) 0.0229(16) 0.0032(13) -0.0029(13) 0.0031(12)
C6 0.0298(17) 0.0227(15) 0.0248(16) 0.0042(12) -0.0034(13) 0.0018(12)
C7 0.0281(16) 0.0257(15) 0.0201(15) 0.0007(13) -0.0012(12) 0.0011(11)
C8 0.051(2) 0.0281(17) 0.0236(17) -0.0022(15) -0.0080(15) 0.0046(13)
C9 0.061(3) 0.0276(18) 0.0322(19) -0.0095(16) -0.0139(17) 0.0017(14)
C10 0.058(2) 0.036(2) 0.0280(18) 0.0009(17) -0.0164(17) -0.0028(14)
C11 0.0383(19) 0.0304(17) 0.0238(16) 0.0065(14) -0.0080(14) 0.0039(13)
C12 0.0343(18) 0.0199(15) 0.0229(16) 0.0050(12) -0.0033(13) -0.0019(11)
C13 0.048(2) 0.0261(17) 0.045(2) -0.0079(15) 0.0165(17) -0.0048(15)
C14 0.0361(19) 0.0251(17) 0.047(2) -0.0066(14) 0.0017(16) 0.0033(15)
C15 0.036(2) 0.036(2) 0.053(2) -0.0067(16) 0.0144(17) 0.0021(16)
C16 0.0396(19) 0.0251(16) 0.0321(18) -0.0031(14) 0.0069(15) -0.0033(13)
C17 0.034(2) 0.0336(19) 0.062(3) -0.0042(16) 0.0066(18) -0.0045(17)
C18 0.033(2) 0.0310(19) 0.072(3) 0.0013(16) 0.0112(19) -0.0045(18)
C19 0.038(2) 0.0272(18) 0.044(2) 0.0015(14) 0.0075(16) 0.0007(14)
C20 0.0365(19) 0.0278(16) 0.0306(18) -0.0030(14) 0.0027(14) 0.0002(13)
C21 0.0341(19) 0.0262(17) 0.0387(19) 0.0017(14) 0.0062(15) 0.0005(13)
C22 0.0342(19) 0.0253(16) 0.0372(19) -0.0034(14) 0.0034(15) 0.0010(13)
C23 0.048(2) 0.038(2) 0.051(2) -0.0016(17) 0.0150(19) -0.0010(17)
C24 0.045(2) 0.042(2) 0.051(2) -0.0063(18) -0.0086(18) 0.0022(17)
C25 0.041(2) 0.0267(17) 0.037(2) -0.0019(15) 0.0054(16) 0.0014(14)
C26 0.037(2) 0.0293(18) 0.044(2) -0.0020(15) 0.0080(16) -0.0014(15)
C27 0.041(2) 0.0310(19) 0.072(3) 0.0023(16) 0.007(2) 0.0005(18)
C28 0.046(2) 0.0292(19) 0.062(3) 0.0064(17) 0.011(2) 0.0000(17)
C29 0.052(2) 0.0249(17) 0.0331(19) -0.0045(15) 0.0048(16) 0.0005(13)
C30 0.039(2) 0.0275(17) 0.0363(19) -0.0031(15) 0.0044(15) 0.0022(14)
C31 0.045(2) 0.0282(17) 0.0350(19) -0.0012(15) -0.0026(16) 0.0047(14)
C32 0.053(2) 0.0317(18) 0.0288(18) -0.0091(16) -0.0068(16) 0.0026(14)
C33 0.057(2) 0.036(2) 0.034(2) -0.0008(18) -0.0058(18) 0.0041(15)
N1 0.0364(16) 0.0278(14) 0.0286(15) -0.0027(12) -0.0017(12) -0.0020(11)
N2 0.0374(16) 0.0243(14) 0.0367(16) -0.0040(12) 0.0062(13) -0.0036(11)
N3 0.0488(18) 0.0229(13) 0.0286(15) -0.0007(12) 0.0026(13) 0.0038(11)
N4 0.0475(18) 0.0246(14) 0.0235(14) -0.0041(13) -0.0009(12) -0.0014(11)
O1 0.0564(17) 0.0449(15) 0.0391(15) -0.0187(13) -0.0280(12) 0.0196(11)
O2 0.0568(16) 0.0293(12) 0.0210(12) -0.0104(11) -0.0115(11) 0.0078(9)
O3 0.0333(13) 0.0252(11) 0.0316(13) 0.0023(10) -0.0049(10) 0.0072(9)
O4 0.0338(13) 0.0294(12) 0.0327(13) 0.0021(10) -0.0084(10) 0.0050(9)
O1W 0.0399(14) 0.0281(13) 0.0346(13) -0.0050(11) -0.0107(11) 0.0041(10)

loop_
_atom_type_symbol
_atom_type_description
_atom_type_scat_dispersion_real
_atom_type_scat_dispersion_imag
_atom_type_scat_source
C C 0.0033 0.0016 'International Tables Vol C Tables 4.2.6.8 and 6.1.1.4'
H H 0.0000 0.0000 'International Tables Vol C Tables 4.2.6.8 and 6.1.1.4'
N N 0.0061 0.0033 'International Tables Vol C Tables 4.2.6.8 and 6.1.1.4'
O O 0.0106 0.0060 'International Tables Vol C Tables 4.2.6.8 and 6.1.1.4'
Ni Ni 0.3393 1.1124 'International Tables Vol C Tables 4.2.6.8 and 6.1.1.4'

loop_
_geom_angle_atom_site_label_1
_geom_angle_atom_site_label_2
_geom_angle_atom_site_label_3
_geom_angle_site_symmetry_1
_geom_angle_site_symmetry_3
_geom_angle
O1W Ni1 N1 . . 92.43(11)
O1W Ni1 O2 . . 90.18(9)
N1 Ni1 O2 . . 88.17(11)
O1W Ni1 N4 . 1_545 92.62(10)
N1 Ni1 N4 . 1_545 95.62(11)
O2 Ni1 N4 . 1_545 175.18(10)
O1W Ni1 O3 . 2_546 161.60(10)
N1 Ni1 O3 . 2_546 105.22(10)
O2 Ni1 O3 . 2_546 85.34(9)
N4 Ni1 O3 1_545 2_546 90.79(9)
O1W Ni1 O4 . 2_546 101.21(9)
N1 Ni1 O4 . 2_546 166.24(10)
O2 Ni1 O4 . 2_546 89.96(9)
N4 Ni1 O4 1_545 2_546 85.64(10)
O3 Ni1 O4 2_546 2_546 61.03(8)
O1W Ni1 C12 . 2_546 131.73(11)
N1 Ni1 C12 . 2_546 135.62(11)
O2 Ni1 C12 . 2_546 87.65(9)
N4 Ni1 C12 1_545 2_546 87.55(10)
O3 Ni1 C12 2_546 2_546 30.40(10)
O4 Ni1 C12 2_546 2_546 30.64(9)
O2 C1 O1 . . 125.7(3)
O2 C1 C2 . . 117.9(3)
O1 C1 C2 . . 116.4(3)
C3 C2 C7 . . 119.5(3)
C3 C2 C1 . . 117.0(3)
C7 C2 C1 . . 123.5(3)
C2 C3 C4 . . 122.2(3)
C2 C3 H3 . . 118.9
C4 C3 H3 . . 118.9
C5 C4 C3 . . 120.8(3)
C5 C4 H4 . . 119.6
C3 C4 H4 . . 119.6
C4 C5 C6 . . 119.4(3)
C4 C5 C12 . . 117.8(3)
C6 C5 C12 . . 122.7(3)
C11 C6 C5 . . 121.2(3)
C11 C6 C7 . . 118.4(3)
C5 C6 C7 . . 120.3(3)
C8 C7 C6 . . 118.1(3)
C8 C7 C2 . . 124.3(3)
C6 C7 C2 . . 117.6(3)
C9 C8 C7 . . 121.4(3)
C9 C8 H8 . . 119.3
C7 C8 H8 . . 119.3
C8 C9 C10 . . 120.3(3)
C8 C9 H9 . . 119.8
C10 C9 H9 . . 119.8
C11 C10 C9 . . 120.2(3)
C11 C10 H10 . . 119.9
C9 C10 H10 . . 119.9
C10 C11 C6 . . 121.6(3)
C10 C11 H11 . . 119.2
C6 C11 H11 . . 119.2
O3 C12 O4 . . 121.4(3)
O3 C12 C5 . . 118.1(3)
O4 C12 C5 . . 120.5(3)
O3 C12 Ni1 . 2_556 58.50(15)
O4 C12 Ni1 . 2_556 62.91(16)
C5 C12 Ni1 . 2_556 176.3(2)
N1 C13 N2 . . 112.1(3)
N1 C13 H13 . . 123.9
N2 C13 H13 . . 123.9
C15 C14 N1 . . 109.6(3)
C15 C14 H14 . . 125.2
N1 C14 H14 . . 125.2
C14 C15 N2 . . 106.7(3)
C14 C15 H15 . . 126.6
N2 C15 H15 . . 126.6
C21 C16 C17 . . 121.2(3)
C21 C16 N2 . . 118.0(3)
C17 C16 N2 . . 120.8(3)
C16 C17 C18 . . 119.8(3)
C16 C17 H17 . . 120.1
C18 C17 H17 . . 120.1
C19 C18 C17 . . 119.1(3)
C19 C18 H18 . . 120.4
C17 C18 H18 . . 120.4
C18 C19 C20 . . 120.1(3)
C18 C19 C26 . . 132.1(3)
C20 C19 C26 . . 107.7(3)
C21 C20 C19 . . 120.7(3)
C21 C20 C22 . . 127.3(3)
C19 C20 C22 . . 111.9(3)
C20 C21 C16 . . 118.9(3)
C20 C21 H21 . . 120.5
C16 C21 H21 . . 120.5
C20 C22 C23 . . 111.5(3)
C20 C22 C24 . . 111.1(3)
C23 C22 C24 . . 110.8(3)
C20 C22 C25 . . 100.5(3)
C23 C22 C25 . . 112.7(3)
C24 C22 C25 . . 109.9(3)
C22 C23 H23A . . 109.5
C22 C23 H23B . . 109.5
H23A C23 H23B . . 109.5
C22 C23 H23C . . 109.5
H23A C23 H23C . . 109.5
H23B C23 H23C . . 109.5
C22 C24 H24A . . 109.5
C22 C24 H24B . . 109.5
H24A C24 H24B . . 109.5
C22 C24 H24C . . 109.5
H24A C24 H24C . . 109.5
H24B C24 H24C . . 109.5
C30 C25 C26 . . 121.2(3)
C30 C25 C22 . . 127.4(3)
C26 C25 C22 . . 111.4(3)
C25 C26 C27 . . 120.0(3)
C25 C26 C19 . . 108.3(3)
C27 C26 C19 . . 131.6(3)
C28 C27 C26 . . 118.9(4)
C28 C27 H27 . . 120.6
C26 C27 H27 . . 120.6
C29 C28 C27 . . 120.0(3)
C29 C28 H28 . . 120.0
C27 C28 H28 . . 120.0
C28 C29 C30 . . 121.9(3)
C28 C29 N3 . . 120.5(3)
C30 C29 N3 . . 117.6(3)
C25 C30 C29 . . 117.9(3)
C25 C30 H30 . . 121.0
C29 C30 H30 . . 121.1
N4 C31 N3 . . 112.0(3)
N4 C31 H31 . . 124.0
N3 C31 H31 . . 124.0
C33 C32 N4 . . 109.6(3)
C33 C32 H32 . . 125.2
N4 C32 H32 . . 125.2
C32 C33 N3 . . 107.1(3)
C32 C33 H33 . . 126.5
N3 C33 H33 . . 126.5
C13 N1 C14 . . 105.4(3)
C13 N1 Ni1 . . 121.6(2)
C14 N1 Ni1 . . 133.0(2)
C13 N2 C15 . . 106.2(3)
C13 N2 C16 . . 124.8(3)
C15 N2 C16 . . 129.0(3)
C31 N3 C33 . . 105.8(3)
C31 N3 C29 . . 126.7(3)
C33 N3 C29 . . 126.7(3)
C31 N4 C32 . . 105.5(3)
C31 N4 Ni1 . 1_565 126.3(2)
C32 N4 Ni1 . 1_565 126.1(2)
C1 O2 Ni1 . . 132.4(2)
C12 O3 Ni1 . 2_556 91.11(18)
C12 O4 Ni1 . 2_556 86.45(19)
Ni1 O1W H1A . . 108(3)
Ni1 O1W H1B . . 122(3)
H1A O1W H1B . . 113(4)

loop_
_geom_bond_atom_site_label_1
_geom_bond_atom_site_label_2
_geom_bond_site_symmetry_2
_geom_bond_distance
Ni1 O1W . 2.041(2)
Ni1 N1 . 2.050(3)
Ni1 O2 . 2.058(2)
Ni1 N4 1_545 2.080(3)
Ni1 O3 2_546 2.111(2)
Ni1 O4 2_546 2.208(2)
Ni1 C12 2_546 2.475(3)
C1 O2 . 1.242(4)
C1 O1 . 1.245(4)
C1 C2 . 1.529(4)
C2 C3 . 1.364(4)
C2 C7 . 1.443(4)
C3 C4 . 1.391(4)
C3 H3 . 0.9300
C4 C5 . 1.372(4)
C4 H4 . 0.9300
C5 C6 . 1.420(4)
C5 C12 . 1.509(4)
C6 C11 . 1.417(4)
C6 C7 . 1.434(4)
C7 C8 . 1.411(4)
C8 C9 . 1.367(5)
C8 H8 . 0.9300
C9 C10 . 1.403(5)
C9 H9 . 0.9300
C10 C11 . 1.354(5)
C10 H10 . 0.9300
C11 H11 . 0.9300
C12 O3 . 1.253(4)
C12 O4 . 1.264(4)
C12 Ni1 2_556 2.475(3)
C13 N1 . 1.309(4)
C13 N2 . 1.350(4)
C13 H13 . 0.9300
C14 C15 . 1.351(5)
C14 N1 . 1.375(4)
C14 H14 . 0.9300
C15 N2 . 1.370(4)
C15 H15 . 0.9300
C16 C21 . 1.386(5)
C16 C17 . 1.390(5)
C16 N2 . 1.430(4)
C17 C18 . 1.397(5)
C17 H17 . 0.9300
C18 C19 . 1.387(5)
C18 H18 . 0.9300
C19 C20 . 1.405(5)
C19 C26 . 1.477(5)
C20 C21 . 1.373(5)
C20 C22 . 1.509(5)
C21 H21 . 0.9300
C22 C23 . 1.524(5)
C22 C24 . 1.534(5)
C22 C25 . 1.536(5)
C23 H23A . 0.9600
C23 H23B . 0.9600
C23 H23C . 0.9600
C24 H24A . 0.9600
C24 H24B . 0.9600
C24 H24C . 0.9600
C25 C30 . 1.380(4)
C25 C26 . 1.390(5)
C26 C27 . 1.394(5)
C27 C28 . 1.391(5)
C27 H27 . 0.9300
C28 C29 . 1.374(5)
C28 H28 . 0.9300
C29 C30 . 1.389(5)
C29 N3 . 1.439(4)
C30 H30 . 0.9300
C31 N4 . 1.306(4)
C31 N3 . 1.348(4)
C31 H31 . 0.9300
C32 C33 . 1.336(5)
C32 N4 . 1.375(5)
C32 H32 . 0.9300
C33 N3 . 1.375(5)
C33 H33 . 0.9300
N4 Ni1 1_565 2.080(3)
O3 Ni1 2_556 2.111(2)
O4 Ni1 2_556 2.208(2)
O1W H1A . 0.848(10)
O1W H1B . 0.851(10)

loop_
_geom_hbond_atom_site_label_D
_geom_hbond_atom_site_label_H
_geom_hbond_atom_site_label_A
_geom_hbond_site_symmetry_A
_geom_hbond_distance_DH
_geom_hbond_distance_HA
_geom_hbond_distance_DA
_geom_hbond_angle_DHA
O1W H1A O1 . 0.848(10) 1.88(2) 2.659(3) 152(4)
O1W H1B O4 4_666 0.851(10) 1.942(11) 2.791(3) 176(4)

loop_
_geom_torsion_atom_site_label_1
_geom_torsion_atom_site_label_2
_geom_torsion_atom_site_label_3
_geom_torsion_atom_site_label_4
_geom_torsion_site_symmetry_1
_geom_torsion_site_symmetry_4
_geom_torsion
O2 C1 C2 C3 . . 158.1(3)
O1 C1 C2 C3 . . -19.3(5)
O2 C1 C2 C7 . . -21.1(5)
O1 C1 C2 C7 . . 161.4(3)
C7 C2 C3 C4 . . -1.2(5)
C1 C2 C3 C4 . . 179.6(3)
C2 C3 C4 C5 . . -0.2(6)
C3 C4 C5 C6 . . 0.1(5)
C3 C4 C5 C12 . . -176.7(3)
C4 C5 C6 C11 . . -176.5(3)
C12 C5 C6 C11 . . 0.1(5)
C4 C5 C6 C7 . . 1.4(5)
C12 C5 C6 C7 . . 178.0(3)
C11 C6 C7 C8 . . -3.5(5)
C5 C6 C7 C8 . . 178.5(3)
C11 C6 C7 C2 . . 175.3(3)
C5 C6 C7 C2 . . -2.7(5)
C3 C2 C7 C8 . . -178.7(3)
C1 C2 C7 C8 . . 0.5(5)
C3 C2 C7 C6 . . 2.5(5)
C1 C2 C7 C6 . . -178.3(3)
C6 C7 C8 C9 . . 1.3(5)
C2 C7 C8 C9 . . -177.4(3)
C7 C8 C9 C10 . . 1.2(6)
C8 C9 C10 C11 . . -1.3(6)
C9 C10 C11 C6 . . -1.1(6)
C5 C6 C11 C10 . . -178.5(3)
C7 C6 C11 C10 . . 3.5(5)
C4 C5 C12 O3 . . 53.8(4)
C6 C5 C12 O3 . . -122.8(3)
C4 C5 C12 O4 . . -126.5(3)
C6 C5 C12 O4 . . 56.9(4)
C4 C5 C12 Ni1 . 2_556 77(3)
C6 C5 C12 Ni1 . 2_556 -100(3)
N1 C14 C15 N2 . . -0.3(4)
C21 C16 C17 C18 . . 1.0(6)
N2 C16 C17 C18 . . -178.3(3)
C16 C17 C18 C19 . . 1.6(6)
C17 C18 C19 C20 . . -2.2(6)
C17 C18 C19 C26 . . 174.3(4)
C18 C19 C20 C21 . . 0.3(5)
C26 C19 C20 C21 . . -177.0(3)
C18 C19 C20 C22 . . -179.8(3)
C26 C19 C20 C22 . . 2.9(4)
C19 C20 C21 C16 . . 2.3(5)
C22 C20 C21 C16 . . -177.6(3)
C17 C16 C21 C20 . . -2.9(5)
N2 C16 C21 C20 . . 176.4(3)
C21 C20 C22 C23 . . 56.6(5)
C19 C20 C22 C23 . . -123.3(3)
C21 C20 C22 C24 . . -67.5(4)
C19 C20 C22 C24 . . 112.6(3)
C21 C20 C22 C25 . . 176.2(3)
C19 C20 C22 C25 . . -3.7(4)
C20 C22 C25 C30 . . -174.8(3)
C23 C22 C25 C30 . . -56.0(5)
C24 C22 C25 C30 . . 68.0(4)
C20 C22 C25 C26 . . 3.3(4)
C23 C22 C25 C26 . . 122.0(3)
C24 C22 C25 C26 . . -113.9(3)
C30 C25 C26 C27 . . -2.4(6)
C22 C25 C26 C27 . . 179.4(3)
C30 C25 C26 C19 . . 176.4(3)
C22 C25 C26 C19 . . -1.8(4)
C18 C19 C26 C25 . . -177.5(4)
C20 C19 C26 C25 . . -0.7(4)
C18 C19 C26 C27 . . 1.2(7)
C20 C19 C26 C27 . . 178.0(4)
C25 C26 C27 C28 . . 1.5(6)
C19 C26 C27 C28 . . -177.0(4)
C26 C27 C28 C29 . . 0.1(6)
C27 C28 C29 C30 . . -0.9(6)
C27 C28 C29 N3 . . 176.8(4)
C26 C25 C30 C29 . . 1.6(5)
C22 C25 C30 C29 . . 179.5(3)
C28 C29 C30 C25 . . 0.0(5)
N3 C29 C30 C25 . . -177.7(3)
N4 C32 C33 N3 . . -1.3(4)
N2 C13 N1 C14 . . 0.2(4)
N2 C13 N1 Ni1 . . -177.6(2)
C15 C14 N1 C13 . . 0.0(4)
C15 C14 N1 Ni1 . . 177.5(3)
O1W Ni1 N1 C13 . . 49.8(3)
O2 Ni1 N1 C13 . . -40.3(3)
N4 Ni1 N1 C13 1_545 . 142.7(3)
O3 Ni1 N1 C13 2_546 . -124.9(3)
O4 Ni1 N1 C13 2_546 . -122.6(4)
C12 Ni1 N1 C13 2_546 . -125.0(3)
O1W Ni1 N1 C14 . . -127.3(3)
O2 Ni1 N1 C14 . . 142.6(3)
N4 Ni1 N1 C14 1_545 . -34.5(3)
O3 Ni1 N1 C14 2_546 . 57.9(3)
O4 Ni1 N1 C14 2_546 . 60.2(6)
C12 Ni1 N1 C14 2_546 . 57.8(4)
N1 C13 N2 C15 . . -0.4(4)
N1 C13 N2 C16 . . -179.1(3)
C14 C15 N2 C13 . . 0.4(4)
C14 C15 N2 C16 . . 179.0(3)
C21 C16 N2 C13 . . -35.6(5)
C17 C16 N2 C13 . . 143.7(4)
C21 C16 N2 C15 . . 146.0(4)
C17 C16 N2 C15 . . -34.7(6)
N4 C31 N3 C33 . . -0.4(4)
N4 C31 N3 C29 . . -171.0(3)
C32 C33 N3 C31 . . 1.0(4)
C32 C33 N3 C29 . . 171.6(3)
C28 C29 N3 C31 . . -45.2(5)
C30 C29 N3 C31 . . 132.6(4)
C28 C29 N3 C33 . . 146.1(4)
C30 C29 N3 C33 . . -36.2(5)
N3 C31 N4 C32 . . -0.4(4)
N3 C31 N4 Ni1 . 1_565 163.9(2)
C33 C32 N4 C31 . . 1.0(4)
C33 C32 N4 Ni1 . 1_565 -163.3(3)
O1 C1 O2 Ni1 . . 7.5(6)
C2 C1 O2 Ni1 . . -169.7(2)
O1W Ni1 O2 C1 . . -8.8(3)
N1 Ni1 O2 C1 . . 83.7(3)
N4 Ni1 O2 C1 1_545 . -134.4(12)
O3 Ni1 O2 C1 2_546 . -170.9(3)
O4 Ni1 O2 C1 2_546 . -110.0(3)
C12 Ni1 O2 C1 2_546 . -140.5(3)
O4 C12 O3 Ni1 . 2_556 -1.4(3)
C5 C12 O3 Ni1 . 2_556 178.3(2)
O3 C12 O4 Ni1 . 2_556 1.3(3)
C5 C12 O4 Ni1 . 2_556 -178.4(3)
